data_7051345
_journal_name_full 'New Journal of Chemistry'
_journal_paper_doi 10.1039/b004641h
_journal_year 2000
_chemical_formula_sum 'C6 H21 Cl3 N4'
_chemical_formula_weight 255.62
_space_group_IT_number 198
_symmetry_cell_setting cubic
_symmetry_space_group_name_Hall 'P 2ac 2ab 3'
_symmetry_space_group_name_H-M 'P 21 3'
_cell_angle_alpha 90.00
_cell_angle_beta 90.00
_cell_angle_gamma 90.00
_cell_formula_units_Z 4
_cell_length_a 10.8750(13)
_cell_length_b 10.8750(13)
_cell_length_c 10.8750(13)
_cell_measurement_temperature 100(2)
_cell_volume 1286.1(3)
_diffrn_ambient_temperature 100(2)
_exptl_crystal_density_diffrn 1.320
_cod_depositor_comments
;
The following automatic conversions were performed:
'_symmetry_cell_setting' value 'Cubic' changed to 'cubic' according to
'/home/saulius/struct/CIF-dictionaries/cif_core.dic' dictionary named
'cif_core.dic' version 2.4.1 from 2010-06-29.

Automatic conversion script
Id: cif_fix_enum 1527 2010-12-29 10:47:43Z saulius 
;
_cod_database_code 7051345

loop_
_symmetry_equiv_pos_as_xyz
'x, y, z'
'-x+1/2, -y, z+1/2'
'-x, y+1/2, -z+1/2'
'x+1/2, -y+1/2, -z'
'z, x, y'
'z+1/2, -x+1/2, -y'
'-z+1/2, -x, y+1/2'
'-z, x+1/2, -y+1/2'
'y, z, x'
'-y, z+1/2, -x+1/2'
'y+1/2, -z+1/2, -x'
'-y+1/2, -z, x+1/2'

loop_
_atom_site_label
_atom_site_type_symbol
_atom_site_fract_x
_atom_site_fract_y
_atom_site_fract_z
_atom_site_U_iso_or_equiv
_atom_site_adp_type
_atom_site_occupancy
_atom_site_symmetry_multiplicity
_atom_site_calc_flag
_atom_site_refinement_flags
_atom_site_disorder_assembly
_atom_site_disorder_group
Cl1 Cl 0.68251(4) 0.81749(4) 0.18251(4) 0.02181(19) Uani 1 3 d S . .
Cl2 Cl 0.05054(3) 0.05054(3) 0.05054(3) 0.01574(18) Uani 1 3 d S . .
Cl3 Cl -0.31191(4) 0.18809(4) 0.31191(4) 0.01883(18) Uani 1 3 d S . .
N1 N -0.24152(14) 0.03473(16) 0.00270(16) 0.0206(4) Uani 1 1 d . . .
H13 H -0.269(2) -0.012(2) 0.060(2) 0.034(6) Uiso 1 1 d . . .
H12 H -0.228(3) -0.026(3) -0.065(3) 0.056(8) Uiso 1 1 d . . .
H11 H -0.167(2) 0.055(2) 0.0287(19) 0.029(6) Uiso 1 1 d . . .
N2 N -0.51647(12) 0.01647(12) -0.01647(12) 0.0116(5) Uani 1 3 d S . .
C1 C -0.32321(16) 0.14005(15) -0.02877(15) 0.0164(4) Uani 1 1 d . . .
H1B H -0.2798(17) 0.1940(19) -0.0860(19) 0.021(5) Uiso 1 1 d . . .
H1A H -0.3409(16) 0.1770(15) 0.0528(18) 0.013(4) Uiso 1 1 d . . .
C2 C -0.43772(17) 0.09612(16) -0.09419(15) 0.0168(4) Uani 1 1 d . . .
H2B H -0.4868(19) 0.172(2) -0.1246(18) 0.033(6) Uiso 1 1 d . . .
H2A H -0.4081(18) 0.0470(19) -0.172(2) 0.028(5) Uiso 1 1 d . . .

loop_
_atom_site_aniso_label
_atom_site_aniso_U_11
_atom_site_aniso_U_22
_atom_site_aniso_U_33
_atom_site_aniso_U_23
_atom_site_aniso_U_13
_atom_site_aniso_U_12
Cl1 0.02181(19) 0.02181(19) 0.02181(19) 0.00427(17) -0.00427(17) 0.00427(17)
Cl2 0.01574(18) 0.01574(18) 0.01574(18) -0.00183(16) -0.00183(16) -0.00183(16)
Cl3 0.01883(18) 0.01883(18) 0.01883(18) 0.00060(17) 0.00060(17) -0.00060(17)
N1 0.0132(8) 0.0200(8) 0.0287(9) 0.0003(7) 0.0002(7) -0.0025(6)
N2 0.0116(5) 0.0116(5) 0.0116(5) -0.0025(5) 0.0025(5) -0.0025(5)
C1 0.0188(8) 0.0147(7) 0.0156(8) 0.0008(6) 0.0023(7) -0.0050(7)
C2 0.0180(9) 0.0172(8) 0.0151(8) 0.0037(7) 0.0019(7) -0.0011(7)

loop_
_geom_bond_atom_site_label_1
_geom_bond_atom_site_label_2
_geom_bond_distance
_geom_bond_site_symmetry_2
_geom_bond_publ_flag
N1 C1 1.489(2) . ?
N2 C2 1.4826(19) 6_445 ?
N2 C2 1.4826(19) 12_455 ?
N2 C2 1.4826(19) . ?
C1 C2 1.512(2) . ?
